data_7042473
loop_
_publ_author_name
'Albuerne, Isabel G.'
'Alvarez, M. Angeles'
'Garc\'ia, M Esther'
'Garc\'ia-Viv\'o, Daniel'
'Ruiz, Miguel A.'

_publ_section_title
;
 Chemistry of CS2- and SCNPh-adducts of the pyramidal
 phosphinidene-bridged complex
 [Mo2Cp(\m-\k(1):\k(1),\h(5)-PC5H4)(CO)2(\h(6)-HMes*)(PMe3)].
;
_journal_issue 11
_journal_name_full 'Dalton transactions (Cambridge, England : 2003)'
_journal_page_first 3510
_journal_page_last 3525
_journal_paper_doi 10.1039/c7dt00132k
_journal_volume 46
_journal_year 2017
_chemical_compound_source 'dichloromethane/petroleum ether'
_chemical_formula_moiety 'C36 H54 Mo2 O2 P2 S2, 2(C32 H12 B F24)'
_chemical_formula_sum 'C100 H78 B2 F48 Mo2 O2 P2 S2'
_chemical_formula_weight 2563.18
_space_group_crystal_system triclinic
_space_group_IT_number 2
_space_group_name_Hall '-P 1'
_space_group_name_H-M_alt 'P -1'
_symmetry_space_group_name_Hall '-P 1'
_symmetry_space_group_name_H-M 'P -1'
_atom_sites_solution_hydrogens geom
_audit_creation_method SHELXL-2016/6
_audit_update_record
;
2016-11-21 deposited with the CCDC.
2017-02-09 downloaded from the CCDC.
;
_cell_angle_alpha 82.240(2)
_cell_angle_beta 79.614(4)
_cell_angle_gamma 79.716(3)
_cell_formula_units_Z 2
_cell_length_a 14.0227(6)
_cell_length_b 14.4107(3)
_cell_length_c 28.5960(10)
_cell_measurement_reflns_used 15384
_cell_measurement_temperature 152(4)
_cell_measurement_theta_max 69.7670
_cell_measurement_theta_min 3.3540
_cell_volume 5560.9(3)
_computing_cell_refinement
;
CrysAlis RED, Oxford Diffraction Ltd.,
Version 1.171.31.7 (release 18-10-2006 CrysAlis171 .NET)
(compiled Oct 18 2006,16:28:17)
;
_computing_data_collection
;
CrysAlis CCD, Oxford Diffraction Ltd.,
Version 1.171.31.7 (release 18-10-2006 CrysAlis171 .NET)
(compiled Oct 18 2006,16:28:17)
;
_computing_data_reduction
;
CrysAlis RED, Oxford Diffraction Ltd.,
Version 1.171.31.7 (release 18-10-2006 CrysAlis171 .NET)
(compiled Oct 18 2006,16:28:17)
;
_computing_molecular_graphics 'Ortep for Windows (Farrugia, 2012)'
_computing_structure_refinement 'SHELXL-2016/6 (Sheldrick, 2016)'
_computing_structure_solution 'SHELXL-2016/6 (Sheldrick, 2016)'
_diffrn_ambient_temperature 152(4)
_diffrn_measured_fraction_theta_full 0.995
_diffrn_measured_fraction_theta_max 0.915
_diffrn_measurement_device_type 'ONYX CCD'
_diffrn_measurement_method CCD
_diffrn_radiation_monochromator graphite
_diffrn_radiation_probe x-ray
_diffrn_radiation_type CuK\a
_diffrn_radiation_wavelength 1.54184
_diffrn_reflns_av_R_equivalents 0.0671
_diffrn_reflns_av_unetI/netI 0.0729
_diffrn_reflns_Laue_measured_fraction_full 0.995
_diffrn_reflns_Laue_measured_fraction_max 0.915
_diffrn_reflns_limit_h_max 16
_diffrn_reflns_limit_h_min -16
_diffrn_reflns_limit_k_max 17
_diffrn_reflns_limit_k_min -13
_diffrn_reflns_limit_l_max 32
_diffrn_reflns_limit_l_min -34
_diffrn_reflns_number 47347
_diffrn_reflns_point_group_measured_fraction_full 0.995
_diffrn_reflns_point_group_measured_fraction_max 0.915
_diffrn_reflns_theta_full 67.684
_diffrn_reflns_theta_max 73.829
_diffrn_reflns_theta_min 3.160
_exptl_absorpt_coefficient_mu 3.616
_exptl_absorpt_correction_T_max 1.00000
_exptl_absorpt_correction_T_min 0.70150
_exptl_absorpt_correction_type multi-scan
_exptl_absorpt_process_details
;
CrysAlisPro, Agilent Technologies,
Version 1.171.37.35 (release 13-08-2014 CrysAlis171 .NET)
(compiled Aug 13 2014,18:06:01)
Empirical absorption correction using spherical harmonics,
 implemented in SCALE3 ABSPACK scaling algorithm.
;
_exptl_crystal_colour blue
_exptl_crystal_density_diffrn 1.531
_exptl_crystal_density_method 'not measured'
_exptl_crystal_description needle
_exptl_crystal_F_000 2564
_exptl_crystal_recrystallization_method 'Re-crystallisation from solvent'
_exptl_crystal_size_max 0.200
_exptl_crystal_size_mid 0.060
_exptl_crystal_size_min 0.030
_refine_diff_density_max 1.134
_refine_diff_density_min -2.868
_refine_diff_density_rms 0.099
_refine_ls_extinction_method none
_refine_ls_goodness_of_fit_ref 1.019
_refine_ls_hydrogen_treatment constr
_refine_ls_matrix_type full
_refine_ls_number_parameters 1581
_refine_ls_number_reflns 20596
_refine_ls_number_restraints 0
_refine_ls_restrained_S_all 1.019
_refine_ls_R_factor_all 0.1184
_refine_ls_R_factor_gt 0.0849
_refine_ls_shift/su_max 0.001
_refine_ls_shift/su_mean 0.000
_refine_ls_structure_factor_coef Fsqd
_refine_ls_weighting_details 'w=1/[\s^2^(Fo^2^)+(0.1350P)^2^+15.5302P] where P=(Fo^2^+2Fc^2^)/3'
_refine_ls_weighting_scheme calc
_refine_ls_wR_factor_gt 0.2389
_refine_ls_wR_factor_ref 0.2797
_reflns_Friedel_coverage 0.000
_reflns_number_gt 14140
_reflns_number_total 20596
_reflns_threshold_expression 'I > 2\s(I)'
_cod_data_source_file c7dt00132k2.cif
_cod_data_source_block compound9
_cod_database_code 7042473
_shelx_shelxl_version_number 2016/6
_shelx_space_group_comment
;
The symmetry employed for this shelxl refinement is uniquely defined
by the following loop, which should always be used as a source of
symmetry information in preference to the above space-group names.
They are only intended as comments.
;
_shelx_estimated_absorpt_t_min 0.532
_shelx_estimated_absorpt_t_max 0.899

loop_
_space_group_symop_operation_xyz
'x, y, z'
'-x, -y, -z'

loop_
_atom_site_label
_atom_site_type_symbol
_atom_site_fract_x
_atom_site_fract_y
_atom_site_fract_z
_atom_site_U_iso_or_equiv
_atom_site_adp_type
_atom_site_occupancy
_atom_site_site_symmetry_order
_atom_site_calc_flag
_atom_site_refinement_flags_posn
_atom_site_refinement_flags_adp
_atom_site_refinement_flags_occupancy
_atom_site_disorder_assembly
_atom_site_disorder_group
Mo2 Mo 0.67044(5) 0.51808(4) 0.29179(3) 0.0765(3) Uani 1 1 d . . . . .
S1 S 0.61998(13) 0.42956(10) 0.23645(6) 0.0562(4) Uani 1 1 d . . . . .
Mo1 Mo 0.9109(2) 0.16510(16) 0.24651(6) 0.0517(4) Uani 0.58 1 d . . P A 1
C1 C 0.9792(11) 0.2420(11) 0.2778(6) 0.063(4) Uani 0.58 1 d . . P A 1
O1 O 1.0178(7) 0.2801(7) 0.2991(5) 0.074(3) Uani 0.58 1 d . . P A 1
C2 C 0.9291(10) 0.2009(9) 0.1759(5) 0.060(3) Uani 0.58 1 d . . P A 1
O2 O 0.9411(8) 0.2186(7) 0.1349(3) 0.077(3) Uani 0.58 1 d . . P A 1
C6 C 0.8067(11) 0.0489(9) 0.2481(3) 0.085(6) Uani 0.58 1 d G . P A 1
H6 H 0.784075 0.037538 0.221073 0.102 Uiso 0.58 1 calc R U P A 1
C7 C 0.8953(9) 0.0030(8) 0.2640(5) 0.084(6) Uani 0.58 1 d G . P A 1
H7 H 0.940869 -0.043635 0.249232 0.101 Uiso 0.58 1 calc R U P A 1
C8 C 0.9020(7) 0.0408(8) 0.3064(4) 0.073(4) Uani 0.58 1 d G . P A 1
H8 H 0.952764 0.023345 0.324322 0.087 Uiso 0.58 1 calc R U P A 1
C9 C 0.8175(8) 0.1101(7) 0.3167(3) 0.066(3) Uani 0.58 1 d G . P A 1
H9 H 0.803322 0.145912 0.342571 0.079 Uiso 0.58 1 calc R U P A 1
C10 C 0.7586(7) 0.1150(8) 0.2807(4) 0.075(4) Uani 0.58 1 d G . P A 1
H10 H 0.699066 0.154684 0.278760 0.090 Uiso 0.58 1 calc R U P A 1
P1 P 0.8170(2) 0.32487(16) 0.23731(9) 0.0458(5) Uani 0.58 1 d . . P A 1
C5 C 0.8735(9) 0.4124(7) 0.1952(4) 0.057(3) Uani 0.58 1 d . . P A 1
H5A H 0.828443 0.470846 0.193610 0.086 Uiso 0.58 1 calc R U P A 1
H5B H 0.890265 0.390027 0.164174 0.086 Uiso 0.58 1 calc R U P A 1
H5C H 0.931934 0.422716 0.205502 0.086 Uiso 0.58 1 calc R U P A 1
C3 C 0.6955(11) 0.3406(10) 0.2184(6) 0.049(3) Uani 0.58 1 d . . P A 1
S2 S 0.6840(3) 0.2633(3) 0.18144(15) 0.0585(9) Uani 0.58 1 d . . P A 1
C4 C 0.5616(13) 0.3116(18) 0.1671(7) 0.052(4) Uani 0.58 1 d . . P A 1
H4A H 0.516661 0.323072 0.196045 0.078 Uiso 0.58 1 calc R U P A 1
H4B H 0.539671 0.267001 0.150957 0.078 Uiso 0.58 1 calc R U P A 1
H4C H 0.564143 0.370088 0.146701 0.078 Uiso 0.58 1 calc R U P A 1
C11 C 0.7754(7) 0.3815(5) 0.2921(2) 0.049(5) Uiso 0.58 1 d G . P A 1
C12 C 0.7006(6) 0.3603(4) 0.3307(2) 0.044(2) Uani 0.58 1 d G . P A 1
H12 H 0.659857 0.315292 0.332168 0.053 Uiso 0.58 1 calc R U P A 1
C13 C 0.6988(5) 0.4201(5) 0.3665(2) 0.060(3) Uani 0.58 1 d G . P A 1
H13 H 0.656781 0.421030 0.395669 0.072 Uiso 0.58 1 calc R U P A 1
C14 C 0.7725(6) 0.4781(5) 0.3501(3) 0.057(3) Uani 0.58 1 d G . P A 1
H14 H 0.787258 0.523763 0.366613 0.068 Uiso 0.58 1 calc R U P A 1
C15 C 0.8198(5) 0.4543(5) 0.3041(3) 0.048(2) Uani 0.58 1 d G . P A 1
H15 H 0.870974 0.481518 0.285155 0.058 Uiso 0.58 1 calc R U P A 1
P2 P 1.0872(10) 0.1123(8) 0.2193(4) 0.076(2) Uani 0.58 1 d . . P A 1
C34 C 1.1469(17) 0.0452(16) 0.2680(8) 0.096(6) Uiso 0.58 1 d . . P A 1
H34A H 1.216056 0.029505 0.257039 0.143 Uiso 0.58 1 calc R U P A 1
H34B H 1.119482 -0.012049 0.278365 0.143 Uiso 0.58 1 calc R U P A 1
H34C H 1.136449 0.082854 0.294285 0.143 Uiso 0.58 1 calc R U P A 1
C35 C 1.1122(13) 0.0300(12) 0.1728(6) 0.079(4) Uiso 0.58 1 d . . P A 1
H35A H 1.090746 0.062567 0.144077 0.118 Uiso 0.58 1 calc R U P A 1
H35B H 1.077548 -0.022611 0.183754 0.118 Uiso 0.58 1 calc R U P A 1
H35C H 1.181451 0.007155 0.166450 0.118 Uiso 0.58 1 calc R U P A 1
C36 C 1.1527(17) 0.2045(15) 0.1913(8) 0.110(6) Uiso 0.58 1 d . . P A 1
H36A H 1.120590 0.239012 0.165802 0.164 Uiso 0.58 1 calc R U P A 1
H36B H 1.154612 0.246587 0.214261 0.164 Uiso 0.58 1 calc R U P A 1
H36C H 1.218503 0.177741 0.178524 0.164 Uiso 0.58 1 calc R U P A 1
Mo1B Mo 0.8985(3) 0.1482(2) 0.26294(9) 0.0544(6) Uani 0.42 1 d . . P A 2
C1B C 0.953(2) 0.2186(15) 0.3052(11) 0.086(8) Uani 0.42 1 d . . P A 2
O1B O 0.9812(14) 0.2507(10) 0.3321(6) 0.083(4) Uani 0.42 1 d . . P A 2
C2B C 0.8997(12) 0.2251(11) 0.2017(6) 0.054(4) Uani 0.42 1 d . . P A 2
O2B O 0.9027(11) 0.2695(11) 0.1634(5) 0.088(4) Uani 0.42 1 d . . P A 2
C6B C 0.8484(17) 0.0192(14) 0.2402(5) 0.090(9) Uani 0.42 1 d G . P A 2
H6B H 0.834232 0.019267 0.209653 0.109 Uiso 0.42 1 calc R U P A 2
C7B C 0.9418(14) -0.0110(13) 0.2547(8) 0.099(10) Uani 0.42 1 d G . P A 2
H7B H 0.999413 -0.034171 0.235257 0.119 Uiso 0.42 1 calc R U P A 2
C8B C 0.9316(13) 0.0005(13) 0.3040(8) 0.104(11) Uani 0.42 1 d G . P A 2
H8B H 0.981456 -0.013918 0.322500 0.124 Uiso 0.42 1 calc R U P A 2
C9B C 0.8320(14) 0.0377(11) 0.3199(5) 0.073(6) Uani 0.42 1 d G . P A 2
H9B H 0.805177 0.052037 0.350816 0.088 Uiso 0.42 1 calc R U P A 2
C10B C 0.7806(11) 0.0493(11) 0.2805(6) 0.084(7) Uani 0.42 1 d G . P A 2
H10B H 0.714188 0.072547 0.281072 0.101 Uiso 0.42 1 calc R U P A 2
P1B P 0.7586(3) 0.2708(2) 0.28283(14) 0.0517(9) Uani 0.42 1 d . . P A 2
C5B C 0.6701(15) 0.2466(12) 0.3360(7) 0.067(4) Uani 0.42 1 d . . P A 2
H5B1 H 0.701488 0.238630 0.363828 0.101 Uiso 0.42 1 calc R U P A 2
H5B2 H 0.645248 0.189632 0.333912 0.101 Uiso 0.42 1 calc R U P A 2
H5B3 H 0.616809 0.298657 0.338488 0.101 Uiso 0.42 1 calc R U P A 2
C11B C 0.7900(9) 0.3826(6) 0.2912(3) 0.039(5) Uiso 0.42 1 d G . P A 2
C12B C 0.7763(9) 0.4240(8) 0.3347(3) 0.063(4) Uani 0.42 1 d G . P A 2
H12B H 0.745477 0.399748 0.364268 0.075 Uiso 0.42 1 calc R U P A 2
C13B C 0.8179(9) 0.5088(7) 0.3252(4) 0.066(5) Uani 0.42 1 d G . P A 2
H13B H 0.819071 0.549914 0.347478 0.080 Uiso 0.42 1 calc R U P A 2
C14B C 0.8572(8) 0.5199(6) 0.2758(4) 0.055(4) Uani 0.42 1 d G . P A 2
H14B H 0.888796 0.569519 0.260021 0.066 Uiso 0.42 1 calc R U P A 2
C15B C 0.8400(7) 0.4419(7) 0.2548(3) 0.045(3) Uani 0.42 1 d G . P A 2
H15B H 0.858295 0.431469 0.222759 0.055 Uiso 0.42 1 calc R U P A 2
P2B P 1.0740(14) 0.1375(13) 0.2269(8) 0.114(6) Uani 0.42 1 d . . P A 2
C34B C 1.166(2) 0.0746(18) 0.2617(10) 0.080(6) Uiso 0.42 1 d . . P A 2
H34D H 1.151149 0.012257 0.273284 0.120 Uiso 0.42 1 calc R U P A 2
H34E H 1.166389 0.108618 0.288279 0.120 Uiso 0.42 1 calc R U P A 2
H34F H 1.229464 0.069459 0.241943 0.120 Uiso 0.42 1 calc R U P A 2
C35B C 1.121(3) 0.254(3) 0.2175(15) 0.144(12) Uiso 0.42 1 d . . P A 2
H35D H 1.125604 0.278178 0.184345 0.216 Uiso 0.42 1 calc R U P A 2
H35E H 1.184759 0.244810 0.226818 0.216 Uiso 0.42 1 calc R U P A 2
H35F H 1.076689 0.298358 0.236514 0.216 Uiso 0.42 1 calc R U P A 2
C36B C 1.114(3) 0.088(3) 0.1692(15) 0.143(12) Uiso 0.42 1 d . . P A 2
H36D H 1.070067 0.117254 0.147523 0.214 Uiso 0.42 1 calc R U P A 2
H36E H 1.114817 0.021127 0.173844 0.214 Uiso 0.42 1 calc R U P A 2
H36F H 1.179319 0.101274 0.156211 0.214 Uiso 0.42 1 calc R U P A 2
S2B S 0.6617(5) 0.2341(4) 0.2030(2) 0.0672(15) Uani 0.42 1 d . . P A 2
C3B C 0.681(2) 0.3188(15) 0.2380(6) 0.056(6) Uani 0.42 1 d . . P A 2
C4B C 0.5923(16) 0.308(2) 0.1546(9) 0.044(5) Uani 0.42 1 d . . P A 2
H4B1 H 0.529394 0.337848 0.169395 0.066 Uiso 0.42 1 calc R U P A 2
H4B2 H 0.583265 0.267070 0.132411 0.066 Uiso 0.42 1 calc R U P A 2
H4B3 H 0.629596 0.355480 0.137952 0.066 Uiso 0.42 1 calc R U P A 2
C16 C 0.5181(5) 0.5900(4) 0.3260(3) 0.0570(16) Uani 1 1 d . . . . .
C17 C 0.5222(5) 0.6014(4) 0.2755(2) 0.0565(16) Uani 1 1 d . . . . .
H17 H 0.473762 0.579547 0.263672 0.068 Uiso 1 1 calc R U . . .
C18 C 0.5936(5) 0.6432(4) 0.2416(2) 0.0551(15) Uani 1 1 d . . . . .
C19 C 0.6709(5) 0.6720(4) 0.2598(3) 0.0564(15) Uani 1 1 d . . . . .
H19 H 0.725510 0.689371 0.239096 0.068 Uiso 1 1 calc R U . . .
C20 C 0.6632(5) 0.6739(4) 0.3099(3) 0.0563(16) Uani 1 1 d . . . . .
C21 C 0.5933(5) 0.6297(4) 0.3411(2) 0.0531(14) Uani 1 1 d . . . . .
H21 H 0.594963 0.625552 0.373657 0.064 Uiso 1 1 calc R U . . .
C22 C 0.4321(7) 0.5575(5) 0.3602(3) 0.076(2) Uani 1 1 d . . . . .
C23 C 0.3794(10) 0.4955(8) 0.3369(4) 0.109(4) Uani 1 1 d . . . . .
H23A H 0.323996 0.477810 0.359173 0.163 Uiso 1 1 calc R U . . .
H23B H 0.423949 0.439424 0.328330 0.163 Uiso 1 1 calc R U . . .
H23C H 0.357349 0.530456 0.308805 0.163 Uiso 1 1 calc R U . . .
C24 C 0.3609(7) 0.6476(6) 0.3734(4) 0.085(2) Uani 1 1 d . . . . .
H24A H 0.392175 0.684362 0.389918 0.128 Uiso 1 1 calc R U . . .
H24B H 0.303016 0.630326 0.393676 0.128 Uiso 1 1 calc R U . . .
H24C H 0.343111 0.684471 0.344793 0.128 Uiso 1 1 calc R U . . .
C25 C 0.4646(9) 0.4994(6) 0.4049(3) 0.094(3) Uani 1 1 d . . . . .
H25A H 0.504259 0.533638 0.418270 0.141 Uiso 1 1 calc R U . . .
H25B H 0.502251 0.439776 0.396666 0.141 Uiso 1 1 calc R U . . .
H25C H 0.407883 0.488447 0.428020 0.141 Uiso 1 1 calc R U . . .
C26 C 0.5864(6) 0.6691(5) 0.1885(3) 0.0651(18) Uani 1 1 d . . . . .
C27 C 0.5029(7) 0.6318(6) 0.1736(3) 0.080(2) Uani 1 1 d . . . . .
H27A H 0.513025 0.563820 0.179045 0.120 Uiso 1 1 calc R U . . .
H27B H 0.501141 0.651172 0.140253 0.120 Uiso 1 1 calc R U . . .
H27C H 0.441747 0.656877 0.192045 0.120 Uiso 1 1 calc R U . . .
C28 C 0.5633(8) 0.7781(5) 0.1812(3) 0.085(3) Uani 1 1 d . . . . .
H28A H 0.547633 0.797959 0.149710 0.127 Uiso 1 1 calc R U . . .
H28B H 0.619481 0.804383 0.184861 0.127 Uiso 1 1 calc R U . . .
H28C H 0.508384 0.799941 0.204542 0.127 Uiso 1 1 calc R U . . .
C29 C 0.6823(7) 0.6342(7) 0.1563(3) 0.082(2) Uani 1 1 d . . . . .
H29A H 0.693555 0.566179 0.159111 0.124 Uiso 1 1 calc R U . . .
H29B H 0.735887 0.656212 0.165887 0.124 Uiso 1 1 calc R U . . .
H29C H 0.677703 0.658511 0.123686 0.124 Uiso 1 1 calc R U . . .
C30 C 0.7271(6) 0.7354(6) 0.3276(3) 0.0682(19) Uani 1 1 d . . . . .
C31 C 0.7172(6) 0.7265(6) 0.3819(3) 0.073(2) Uani 1 1 d . . . . .
H31A H 0.735791 0.661384 0.393685 0.110 Uiso 1 1 calc R U . . .
H31B H 0.650367 0.748026 0.395318 0.110 Uiso 1 1 calc R U . . .
H31C H 0.759311 0.764538 0.390815 0.110 Uiso 1 1 calc R U . . .
C32 C 0.8364(7) 0.7154(10) 0.3060(4) 0.112(4) Uani 1 1 d . . . . .
H32A H 0.868983 0.764874 0.311924 0.167 Uiso 1 1 calc R U . . .
H32B H 0.842725 0.713403 0.272124 0.167 Uiso 1 1 calc R U . . .
H32C H 0.865822 0.655617 0.320388 0.167 Uiso 1 1 calc R U . . .
C33 C 0.6857(8) 0.8367(6) 0.3102(3) 0.085(3) Uani 1 1 d . . . . .
H33A H 0.616266 0.848443 0.321347 0.128 Uiso 1 1 calc R U . . .
H33B H 0.697589 0.845249 0.275852 0.128 Uiso 1 1 calc R U . . .
H33C H 0.717041 0.880272 0.322342 0.128 Uiso 1 1 calc R U . . .
B1 B 0.7762(6) 0.7784(5) 0.5434(3) 0.0532(17) Uani 1 1 d . . . . .
C41 C 0.8063(4) 0.6616(4) 0.5493(2) 0.0507(14) Uani 1 1 d . . . . .
C42 C 0.7897(5) 0.6047(4) 0.5172(3) 0.0561(15) Uani 1 1 d . . . . .
H42 H 0.753059 0.632436 0.493398 0.067 Uiso 1 1 calc R U . . .
C43 C 0.8257(6) 0.5070(5) 0.5188(3) 0.0633(17) Uani 1 1 d . . . . .
C44 C 0.8786(6) 0.4647(5) 0.5550(3) 0.071(2) Uani 1 1 d . . . . .
H44 H 0.901662 0.399888 0.557376 0.085 Uiso 1 1 calc R U . . .
C45 C 0.8961(6) 0.5192(5) 0.5866(3) 0.068(2) Uani 1 1 d . . . . .
C46 C 0.8611(5) 0.6161(4) 0.5845(3) 0.0582(16) Uani 1 1 d . . . . .
H46 H 0.874451 0.651234 0.606887 0.070 Uiso 1 1 calc R U . . .
C47 C 0.8027(7) 0.4480(5) 0.4853(3) 0.077(2) Uani 1 1 d . . . . .
F1 F 0.7341(8) 0.4893(5) 0.4612(4) 0.189(5) Uani 1 1 d . . . . .
F2 F 0.7738(7) 0.3704(5) 0.5045(3) 0.138(3) Uani 1 1 d . . . . .
F3 F 0.8765(7) 0.4215(9) 0.4541(4) 0.189(5) Uani 1 1 d . . . . .
C48 C 0.9530(7) 0.4725(6) 0.6256(4) 0.084(3) Uani 1 1 d . . . . .
F4 F 0.9896(5) 0.5323(4) 0.6458(2) 0.107(2) Uani 1 1 d . . . . .
F5 F 0.9026(6) 0.4211(4) 0.6585(2) 0.123(2) Uani 1 1 d . . . . .
F6 F 1.0328(5) 0.4098(4) 0.6075(3) 0.124(2) Uani 1 1 d . . . . .
C51 C 0.6866(5) 0.8130(4) 0.5117(2) 0.0473(13) Uani 1 1 d . . . . .
C52 C 0.6069(5) 0.7653(4) 0.5188(2) 0.0501(14) Uani 1 1 d . . . . .
H52 H 0.607668 0.710265 0.539916 0.060 Uiso 1 1 calc R U . . .
C53 C 0.5255(5) 0.7961(4) 0.4956(2) 0.0521(14) Uani 1 1 d . . . . .
C54 C 0.5219(5) 0.8788(4) 0.4643(2) 0.0514(14) Uani 1 1 d . . . . .
H54 H 0.467908 0.900608 0.448891 0.062 Uiso 1 1 calc R U . . .
C55 C 0.5996(5) 0.9275(4) 0.4567(2) 0.0491(13) Uani 1 1 d . . . . .
C56 C 0.6810(5) 0.8956(4) 0.4796(2) 0.0490(13) Uani 1 1 d . . . . .
H56 H 0.732897 0.930015 0.473400 0.059 Uiso 1 1 calc R U . . .
C57 C 0.4457(6) 0.7395(5) 0.5040(3) 0.0665(19) Uani 1 1 d . . . . .
F7 F 0.4127(3) 0.7175(3) 0.55098(19) 0.0796(12) Uani 1 1 d . . . . .
F8 F 0.4735(4) 0.6555(4) 0.4873(3) 0.115(2) Uani 1 1 d . . . . .
F9 F 0.3661(4) 0.7817(4) 0.4862(2) 0.0965(17) Uani 1 1 d . . . . .
C58 C 0.5978(5) 1.0147(4) 0.4223(3) 0.0590(16) Uani 1 1 d . . . . .
F10 F 0.6458(4) 1.0782(3) 0.43279(19) 0.0813(13) Uani 1 1 d . . . . .
F11 F 0.6353(6) 0.9953(4) 0.37764(18) 0.117(2) Uani 1 1 d . . . . .
F12 F 0.5079(3) 1.0608(3) 0.41901(19) 0.0813(13) Uani 1 1 d . . . . .
C61 C 0.8795(4) 0.8136(4) 0.5182(2) 0.0478(13) Uani 1 1 d . . . . .
C62 C 0.9140(5) 0.8110(4) 0.4694(2) 0.0499(14) Uani 1 1 d . . . . .
H62 H 0.873804 0.794940 0.450206 0.060 Uiso 1 1 calc R U . . .
C63 C 1.0053(5) 0.8315(4) 0.4486(2) 0.0510(14) Uani 1 1 d . . . . .
C64 C 1.0687(5) 0.8546(4) 0.4758(3) 0.0556(15) Uani 1 1 d . . . . .
H64 H 1.130450 0.868377 0.461845 0.067 Uiso 1 1 calc R U . . .
C65 C 1.0368(5) 0.8565(4) 0.5245(2) 0.0518(14) Uani 1 1 d . . . . .
C66 C 0.9437(4) 0.8374(4) 0.5451(2) 0.0484(13) Uani 1 1 d . . . . .
H66 H 0.923621 0.840647 0.577767 0.058 Uiso 1 1 calc R U . . .
C67 C 1.0411(5) 0.8286(5) 0.3962(3) 0.0603(16) Uani 1 1 d . . . . .
F13 F 1.1167(4) 0.7583(3) 0.38749(17) 0.0832(13) Uani 1 1 d . . . . .
F14 F 1.0757(3) 0.9074(3) 0.37564(16) 0.0748(11) Uani 1 1 d . . . . .
F15 F 0.9729(4) 0.8174(4) 0.37208(16) 0.0877(14) Uani 1 1 d . . . . .
C68 C 1.1045(5) 0.8780(5) 0.5550(3) 0.0670(19) Uani 1 1 d . . . . .
F16 F 1.1568(5) 0.8029(4) 0.5732(2) 0.109(2) Uani 1 1 d . . . . .
F17 F 1.0591(4) 0.9272(4) 0.5902(2) 0.1060(19) Uani 1 1 d . . . . .
F18 F 1.1673(5) 0.9332(5) 0.5309(3) 0.127(2) Uani 1 1 d . . . . .
C71 C 0.7311(4) 0.8245(4) 0.5937(2) 0.0503(13) Uani 1 1 d . . . . .
C72 C 0.7238(4) 0.9223(4) 0.5950(2) 0.0498(13) Uani 1 1 d . . . . .
H72 H 0.750983 0.958624 0.568230 0.060 Uiso 1 1 calc R U . . .
C73 C 0.6770(5) 0.9671(4) 0.6352(3) 0.0567(16) Uani 1 1 d . . . . .
C74 C 0.6379(7) 0.9156(5) 0.6756(3) 0.072(2) Uani 1 1 d . . . . .
H74 H 0.606508 0.945032 0.702519 0.087 Uiso 1 1 calc R U . . .
C75 C 0.6462(8) 0.8189(6) 0.6754(3) 0.089(3) Uani 1 1 d . . . . .
C76 C 0.6906(6) 0.7747(5) 0.6349(3) 0.0674(18) Uani 1 1 d . . . . .
H76 H 0.693048 0.709647 0.635659 0.081 Uiso 1 1 calc R U . . .
C77 C 0.6669(5) 1.0715(5) 0.6359(2) 0.0585(15) Uani 1 1 d . . . . .
F19 F 0.7026(4) 1.0960(3) 0.67144(17) 0.0847(14) Uani 1 1 d . . . . .
F20 F 0.7116(4) 1.1162(3) 0.59539(17) 0.0777(12) Uani 1 1 d . . . . .
F21 F 0.5736(4) 1.1144(3) 0.6401(2) 0.0897(14) Uani 1 1 d . . . . .
C78 C 0.602(2) 0.7627(10) 0.7194(6) 0.181(10) Uani 1 1 d . . . . .
F22 F 0.5850(13) 0.8041(7) 0.7574(3) 0.267(9) Uani 1 1 d . . . . .
F23 F 0.5243(13) 0.7326(11) 0.7121(6) 0.264(10) Uani 1 1 d . . . . .
F24 F 0.6531(16) 0.6804(8) 0.7280(3) 0.241(8) Uani 1 1 d . . . . .
B2 B 0.2689(7) 0.8090(6) 0.0590(3) 0.0608(19) Uani 1 1 d . . . . .
C81 C 0.2878(5) 0.7040(5) 0.0398(2) 0.0578(15) Uani 1 1 d . . . . .
C82 C 0.2380(5) 0.6785(5) 0.0065(3) 0.0618(16) Uani 1 1 d . . . . .
H82 H 0.193219 0.724586 -0.007415 0.074 Uiso 1 1 calc R U . . .
C83 C 0.2531(6) 0.5872(5) -0.0064(3) 0.0677(18) Uani 1 1 d . . . . .
C84 C 0.3155(6) 0.5157(6) 0.0140(3) 0.0715(19) Uani 1 1 d . . . . .
H84 H 0.326061 0.454613 0.004961 0.086 Uiso 1 1 calc R U . . .
C85 C 0.3633(6) 0.5381(5) 0.0494(3) 0.0690(18) Uani 1 1 d . . . . .
C86 C 0.3494(6) 0.6291(5) 0.0612(3) 0.0657(17) Uani 1 1 d . . . . .
H86 H 0.382354 0.641774 0.084509 0.079 Uiso 1 1 calc R U . . .
C87 C 0.1992(9) 0.5650(6) -0.0430(3) 0.088(3) Uani 1 1 d . . . . .
F25 F 0.1955(9) 0.4783(5) -0.0437(3) 0.175(4) Uani 1 1 d . . . . .
F26 F 0.1139(7) 0.6076(9) -0.0415(5) 0.220(7) Uani 1 1 d . . . . .
F27 F 0.2401(9) 0.5905(10) -0.0858(3) 0.208(6) Uani 1 1 d . . . . .
C88 C 0.4317(8) 0.4624(6) 0.0730(4) 0.086(3) Uani 1 1 d . . . . .
F28 F 0.5129(5) 0.4927(4) 0.0792(2) 0.1073(18) Uani 1 1 d . . . . .
F29 F 0.3948(5) 0.4329(8) 0.1158(3) 0.193(5) Uani 1 1 d . . . . .
F30 F 0.4692(6) 0.3900(4) 0.0482(3) 0.135(3) Uani 1 1 d . . . . .
C91 C 0.2166(5) 0.8931(5) 0.0231(2) 0.0590(16) Uani 1 1 d . . . . .
C92 C 0.2466(6) 0.8983(5) -0.0267(2) 0.0616(16) Uani 1 1 d . . . . .
H92 H 0.292015 0.849152 -0.039426 0.074 Uiso 1 1 calc R U . . .
C93 C 0.2113(6) 0.9737(5) -0.0575(3) 0.0654(18) Uani 1 1 d . . . . .
C94 C 0.1462(6) 1.0499(5) -0.0399(3) 0.0670(18) Uani 1 1 d . . . . .
H94 H 0.123400 1.101330 -0.060500 0.080 Uiso 1 1 calc R U . . .
C95 C 0.1157(6) 1.0480(5) 0.0091(3) 0.0652(18) Uani 1 1 d . . . . .
C96 C 0.1499(5) 0.9700(5) 0.0397(3) 0.0619(17) Uani 1 1 d . . . . .
H96 H 0.127294 0.969384 0.072348 0.074 Uiso 1 1 calc R U . . .
C97 C 0.2422(7) 0.9756(6) -0.1110(3) 0.075(2) Uani 1 1 d . . . . .
F31 F 0.2808(4) 1.0510(4) -0.12930(17) 0.0914(14) Uani 1 1 d . . . . .
F32 F 0.3050(7) 0.9001(4) -0.1237(2) 0.126(3) Uani 1 1 d . . . . .
F33 F 0.1624(6) 0.9813(6) -0.13196(19) 0.132(3) Uani 1 1 d . . . . .
C98 C 0.0508(7) 1.1312(6) 0.0296(3) 0.074(2) Uani 1 1 d . . . . .
F34 F 0.0971(4) 1.1806(4) 0.0505(2) 0.1055(18) Uani 1 1 d . . . . .
F35 F -0.0209(5) 1.1058(4) 0.0639(3) 0.117(2) Uani 1 1 d . . . . .
F36 F 0.0060(7) 1.1897(5) -0.0022(3) 0.146(3) Uani 1 1 d . . . . .
C101 C 0.1999(6) 0.7962(5) 0.1112(3) 0.0626(17) Uani 1 1 d . . . . .
C102 C 0.1021(6) 0.7840(5) 0.1143(3) 0.0675(18) Uani 1 1 d . . . . .
H102 H 0.076241 0.787646 0.086224 0.081 Uiso 1 1 calc R U . . .
C103 C 0.0422(7) 0.7667(6) 0.1580(3) 0.075(2) Uani 1 1 d . . . . .
C104 C 0.0782(6) 0.7609(6) 0.2005(3) 0.072(2) Uani 1 1 d . . . . .
H104 H 0.038725 0.748524 0.229759 0.087 Uiso 1 1 calc R U . . .
C105 C 0.1729(6) 0.7738(5) 0.1985(3) 0.0667(18) Uani 1 1 d . . . . .
C106 C 0.2338(6) 0.7911(5) 0.1546(3) 0.0638(18) Uani 1 1 d . . . . .
H106 H 0.298162 0.799294 0.154454 0.077 Uiso 1 1 calc R U . . .
C107 C -0.0614(7) 0.7523(7) 0.1603(3) 0.085(2) Uani 1 1 d . . . . .
F37 F -0.0795(4) 0.6695(5) 0.1857(2) 0.1025(17) Uani 1 1 d . . . . .
F38 F -0.0872(4) 0.7530(5) 0.1183(2) 0.111(2) Uani 1 1 d . . . . .
F39 F -0.1262(5) 0.8185(6) 0.1832(3) 0.127(2) Uani 1 1 d . . . . .
C108 C 0.2140(8) 0.7677(7) 0.2437(3) 0.086(3) Uani 1 1 d . . . . .
F40 F 0.2590(7) 0.6814(5) 0.2561(2) 0.142(3) Uani 1 1 d . . . . .
F41 F 0.1489(6) 0.7908(7) 0.2801(2) 0.152(3) Uani 1 1 d . . . . .
F42 F 0.2822(6) 0.8198(6) 0.2406(2) 0.136(3) Uani 1 1 d . . . . .
C111 C 0.3711(5) 0.8458(5) 0.0620(3) 0.0599(16) Uani 1 1 d . . . . .
C112 C 0.3694(6) 0.9247(5) 0.0850(3) 0.0643(17) Uani 1 1 d . . . . .
H112 H 0.309732 0.952186 0.101260 0.077 Uiso 1 1 calc R U . . .
C113 C 0.4517(6) 0.9645(5) 0.0850(3) 0.0668(18) Uani 1 1 d . . . . .
C114 C 0.5420(6) 0.9268(5) 0.0603(3) 0.071(2) Uani 1 1 d . . . . .
H114 H 0.597916 0.953514 0.059829 0.086 Uiso 1 1 calc R U . . .
C115 C 0.5462(5) 0.8493(5) 0.0368(3) 0.0634(17) Uani 1 1 d . . . . .
C116 C 0.4620(6) 0.8095(5) 0.0381(3) 0.0642(18) Uani 1 1 d . . . . .
H116 H 0.467346 0.756199 0.022138 0.077 Uiso 1 1 calc R U . . .
C117 C 0.4464(7) 1.0457(6) 0.1130(4) 0.082(2) Uani 1 1 d . . . . .
F43 F 0.4795(7) 1.0208(4) 0.1537(2) 0.129(3) Uani 1 1 d . . . . .
F44 F 0.4995(5) 1.1116(4) 0.0895(3) 0.118(2) Uani 1 1 d . . . . .
F45 F 0.3567(5) 1.0942(4) 0.1232(3) 0.113(2) Uani 1 1 d . . . . .
C118 C 0.6436(7) 0.8065(6) 0.0106(4) 0.082(2) Uani 1 1 d . . . . .
F46 F 0.6865(5) 0.8721(5) -0.0187(3) 0.1152(19) Uani 1 1 d . . . . .
F47 F 0.6404(5) 0.7406(6) -0.0133(4) 0.183(5) Uani 1 1 d . . . . .
F48 F 0.7084(5) 0.7783(7) 0.0401(3) 0.151(3) Uani 1 1 d . . . . .

loop_
_atom_site_aniso_label
_atom_site_aniso_U_11
_atom_site_aniso_U_22
_atom_site_aniso_U_33
_atom_site_aniso_U_23
_atom_site_aniso_U_13
_atom_site_aniso_U_12
Mo2 0.0989(5) 0.0506(3) 0.0931(5) -0.0333(3) -0.0675(4) 0.0251(3)
S1 0.0722(10) 0.0427(7) 0.0603(9) -0.0115(6) -0.0331(8) 0.0006(6)
Mo1 0.0657(8) 0.0438(8) 0.0459(10) -0.0094(7) -0.0175(9) 0.0030(6)
C1 0.069(8) 0.060(8) 0.055(8) -0.009(7) -0.021(7) 0.014(6)
O1 0.068(6) 0.069(6) 0.097(8) -0.031(6) -0.035(6) 0.000(4)
C2 0.060(7) 0.061(8) 0.053(8) -0.022(6) 0.001(6) 0.015(6)
O2 0.097(7) 0.076(6) 0.050(5) -0.007(4) -0.008(5) 0.007(5)
C6 0.133(17) 0.085(13) 0.058(10) 0.001(9) -0.036(11) -0.062(13)
C7 0.066(11) 0.048(8) 0.115(15) -0.005(9) 0.036(12) -0.003(8)
C8 0.057(9) 0.086(13) 0.072(9) 0.006(8) -0.023(8) -0.002(9)
C9 0.093(10) 0.068(8) 0.042(6) -0.009(5) -0.016(6) -0.015(7)
C10 0.092(10) 0.055(7) 0.087(10) 0.007(7) -0.043(8) -0.020(7)
P1 0.0544(14) 0.0405(11) 0.0441(13) -0.0070(9) -0.0162(11) -0.0012(10)
C5 0.069(7) 0.044(5) 0.060(7) -0.005(5) -0.020(6) -0.003(5)
C3 0.054(7) 0.053(7) 0.047(8) 0.000(7) -0.029(7) -0.008(5)
S2 0.076(2) 0.0460(19) 0.060(2) -0.0140(15) -0.0316(19) 0.0003(15)
C4 0.040(10) 0.075(8) 0.039(9) -0.026(7) 0.002(7) 0.004(8)
C12 0.064(6) 0.042(5) 0.028(4) 0.005(3) -0.014(4) -0.008(4)
C13 0.070(8) 0.045(5) 0.072(8) -0.005(5) -0.042(7) 0.004(5)
C14 0.064(8) 0.059(7) 0.052(7) -0.020(6) -0.030(6) 0.008(6)
C15 0.043(5) 0.059(6) 0.045(6) -0.011(5) -0.014(5) 0.000(5)
P2 0.072(6) 0.072(4) 0.079(3) -0.012(3) -0.019(3) 0.013(3)
Mo1B 0.0658(13) 0.0447(12) 0.0513(15) -0.0088(10) -0.0223(13) 0.0111(9)
C1B 0.12(2) 0.063(12) 0.092(17) -0.008(12) -0.077(18) 0.013(12)
O1B 0.107(12) 0.068(8) 0.081(10) -0.012(7) -0.041(10) -0.003(7)
C2B 0.058(9) 0.048(8) 0.040(8) 0.009(7) -0.002(7) 0.019(7)
O2B 0.090(10) 0.085(9) 0.065(9) 0.006(7) 0.002(7) 0.025(8)
C6B 0.12(3) 0.074(16) 0.070(15) -0.019(12) -0.017(16) 0.005(15)
C7B 0.09(2) 0.048(10) 0.16(3) -0.036(14) -0.03(2) 0.012(13)
C8B 0.11(2) 0.056(14) 0.15(3) -0.007(14) -0.06(2) 0.018(12)
C9B 0.119(18) 0.052(10) 0.059(11) 0.002(8) -0.043(12) -0.019(11)
C10B 0.125(19) 0.044(9) 0.103(17) -0.003(11) -0.072(16) -0.014(10)
P1B 0.069(2) 0.0385(16) 0.050(2) -0.0057(14) -0.0261(18) 0.0030(15)
C5B 0.080(12) 0.056(9) 0.066(10) -0.014(7) -0.011(9) -0.008(8)
C12B 0.059(10) 0.067(10) 0.066(11) -0.011(9) -0.034(9) 0.007(8)
C13B 0.084(14) 0.054(9) 0.064(11) -0.005(9) -0.047(10) 0.016(9)
C14B 0.037(7) 0.051(8) 0.077(11) -0.005(7) -0.015(7) -0.005(6)
C15B 0.025(6) 0.059(8) 0.043(7) -0.006(6) -0.003(5) 0.014(5)
P2B 0.048(4) 0.122(13) 0.149(15) 0.040(9) -0.023(7) 0.013(7)
S2B 0.087(4) 0.043(3) 0.080(4) -0.020(2) -0.045(3) 0.011(2)
C3B 0.098(15) 0.049(11) 0.020(8) -0.012(7) -0.027(10) 0.014(9)
C4B 0.028(11) 0.055(9) 0.044(13) -0.019(9) 0.009(8) 0.003(9)
C16 0.071(4) 0.038(3) 0.068(4) -0.003(3) -0.029(3) -0.006(3)
C17 0.075(4) 0.038(3) 0.063(4) -0.005(3) -0.037(4) -0.001(3)
C18 0.069(4) 0.042(3) 0.057(4) -0.010(3) -0.029(3) 0.003(3)
C19 0.051(3) 0.057(3) 0.064(4) -0.017(3) -0.019(3) -0.001(3)
C20 0.062(4) 0.048(3) 0.065(4) -0.018(3) -0.029(3) 0.001(3)
C21 0.069(4) 0.042(3) 0.053(3) -0.009(2) -0.023(3) -0.003(3)
C22 0.108(6) 0.056(4) 0.075(5) 0.007(3) -0.038(5) -0.029(4)
C23 0.149(10) 0.111(7) 0.089(7) -0.004(5) -0.021(7) -0.085(7)
C24 0.073(5) 0.076(5) 0.101(7) 0.011(4) -0.004(5) -0.021(4)
C25 0.136(9) 0.067(5) 0.079(6) 0.020(4) -0.027(6) -0.028(5)
C26 0.080(5) 0.056(4) 0.064(4) -0.012(3) -0.038(4) 0.005(3)
C27 0.103(6) 0.073(4) 0.077(5) -0.004(4) -0.058(5) -0.004(4)
C28 0.124(8) 0.058(4) 0.078(5) 0.006(4) -0.045(5) -0.008(4)
C29 0.096(6) 0.095(6) 0.058(4) -0.016(4) -0.026(4) -0.001(5)
C30 0.065(4) 0.081(5) 0.072(5) -0.026(4) -0.023(4) -0.020(4)
C31 0.078(5) 0.080(5) 0.073(5) -0.032(4) -0.020(4) -0.017(4)
C32 0.077(6) 0.199(12) 0.076(6) -0.053(7) -0.024(5) -0.028(7)
C33 0.112(7) 0.070(5) 0.088(6) -0.014(4) -0.020(5) -0.044(5)
B1 0.063(4) 0.042(3) 0.062(4) -0.004(3) -0.033(4) -0.004(3)
C41 0.047(3) 0.045(3) 0.062(4) -0.003(3) -0.020(3) -0.003(2)
C42 0.057(4) 0.044(3) 0.068(4) -0.003(3) -0.023(3) -0.001(3)
C43 0.067(4) 0.049(3) 0.074(5) -0.008(3) -0.020(4) -0.001(3)
C44 0.069(5) 0.045(3) 0.102(6) 0.000(3) -0.033(4) -0.002(3)
C45 0.061(4) 0.054(4) 0.092(5) 0.009(3) -0.035(4) -0.005(3)
C46 0.059(4) 0.051(3) 0.071(4) 0.002(3) -0.031(3) -0.010(3)
C47 0.088(6) 0.046(4) 0.099(6) -0.022(4) -0.029(5) 0.010(3)
F1 0.285(11) 0.094(4) 0.238(10) -0.082(5) -0.195(10) 0.043(5)
F2 0.223(9) 0.098(4) 0.116(5) -0.021(4) -0.036(5) -0.074(5)
F3 0.140(7) 0.275(11) 0.183(8) -0.163(9) 0.044(6) -0.083(7)
C48 0.083(6) 0.066(4) 0.111(7) 0.015(5) -0.053(5) -0.015(4)
F4 0.124(4) 0.080(3) 0.138(5) 0.010(3) -0.094(4) -0.010(3)
F5 0.156(6) 0.109(4) 0.118(5) 0.050(4) -0.080(5) -0.049(4)
F6 0.110(4) 0.094(4) 0.172(6) 0.003(4) -0.084(5) 0.026(3)
C51 0.054(3) 0.043(3) 0.049(3) -0.013(2) -0.019(3) -0.001(2)
C52 0.060(4) 0.040(3) 0.056(3) -0.008(2) -0.026(3) -0.003(2)
C53 0.053(3) 0.050(3) 0.058(4) -0.015(3) -0.021(3) -0.002(3)
C54 0.050(3) 0.055(3) 0.053(3) -0.013(3) -0.020(3) -0.001(3)
C55 0.057(4) 0.044(3) 0.047(3) -0.010(2) -0.018(3) 0.004(2)
C56 0.050(3) 0.044(3) 0.058(3) -0.014(2) -0.020(3) -0.001(2)
C57 0.065(4) 0.061(4) 0.082(5) -0.014(3) -0.034(4) -0.006(3)
F7 0.073(3) 0.076(3) 0.094(3) 0.011(2) -0.027(2) -0.026(2)
F8 0.088(4) 0.098(4) 0.179(6) -0.073(4) -0.011(4) -0.034(3)
F9 0.068(3) 0.117(4) 0.114(4) 0.035(3) -0.052(3) -0.039(3)
C58 0.064(4) 0.050(3) 0.064(4) -0.013(3) -0.023(3) 0.004(3)
F10 0.082(3) 0.060(2) 0.110(4) 0.015(2) -0.046(3) -0.020(2)
F11 0.193(7) 0.074(3) 0.061(3) -0.003(2) 0.004(3) 0.016(3)
F12 0.076(3) 0.067(2) 0.103(3) 0.009(2) -0.047(3) 0.002(2)
C61 0.053(3) 0.036(3) 0.059(3) -0.007(2) -0.026(3) 0.000(2)
C62 0.051(3) 0.046(3) 0.057(4) -0.007(2) -0.025(3) -0.004(2)
C63 0.057(4) 0.043(3) 0.054(3) -0.004(2) -0.020(3) 0.001(2)
C64 0.052(3) 0.052(3) 0.066(4) -0.011(3) -0.021(3) -0.002(3)
C65 0.050(3) 0.048(3) 0.062(4) -0.013(3) -0.023(3) -0.002(2)
C66 0.049(3) 0.047(3) 0.053(3) -0.009(2) -0.020(3) -0.003(2)
C67 0.058(4) 0.063(4) 0.059(4) -0.007(3) -0.016(3) -0.002(3)
F13 0.097(3) 0.072(3) 0.069(3) -0.015(2) -0.006(2) 0.014(2)
F14 0.081(3) 0.070(2) 0.070(3) 0.004(2) -0.011(2) -0.013(2)
F15 0.086(3) 0.131(4) 0.056(2) -0.014(2) -0.022(2) -0.032(3)
C68 0.059(4) 0.067(4) 0.086(5) -0.020(4) -0.035(4) -0.007(3)
F16 0.119(4) 0.085(3) 0.142(5) -0.027(3) -0.095(4) 0.015(3)
F17 0.087(3) 0.130(4) 0.123(4) -0.074(4) -0.051(3) 0.007(3)
F18 0.123(5) 0.159(6) 0.131(5) 0.004(4) -0.060(4) -0.086(5)
C71 0.048(3) 0.055(3) 0.054(3) -0.004(3) -0.020(3) -0.012(3)
C72 0.050(3) 0.056(3) 0.046(3) -0.007(2) -0.020(3) -0.003(3)
C73 0.056(4) 0.055(3) 0.067(4) -0.015(3) -0.029(3) -0.003(3)
C74 0.089(6) 0.070(4) 0.062(4) -0.017(3) -0.002(4) -0.027(4)
C75 0.123(8) 0.071(5) 0.080(6) -0.021(4) 0.007(5) -0.042(5)
C76 0.076(5) 0.060(4) 0.072(5) -0.013(3) -0.008(4) -0.024(3)
C77 0.060(4) 0.062(4) 0.055(4) -0.012(3) -0.017(3) -0.004(3)
F19 0.124(4) 0.064(2) 0.081(3) -0.018(2) -0.053(3) -0.011(2)
F20 0.099(3) 0.053(2) 0.076(3) -0.0098(19) -0.012(2) 0.001(2)
F21 0.069(3) 0.078(3) 0.118(4) -0.027(3) -0.019(3) 0.015(2)
C78 0.33(3) 0.086(9) 0.119(10) -0.039(8) 0.083(13) -0.102(13)
F22 0.54(2) 0.142(7) 0.115(6) -0.057(5) 0.137(10) -0.187(11)
F23 0.311(18) 0.179(10) 0.280(16) -0.080(11) 0.178(15) -0.164(13)
F24 0.46(3) 0.128(8) 0.106(6) 0.022(5) 0.053(10) -0.088(10)
B2 0.070(5) 0.068(4) 0.051(4) -0.004(3) -0.023(4) -0.016(4)
C81 0.056(4) 0.074(4) 0.047(3) -0.007(3) -0.013(3) -0.014(3)
C82 0.059(4) 0.073(4) 0.056(4) -0.006(3) -0.015(3) -0.011(3)
C83 0.082(5) 0.069(4) 0.059(4) -0.009(3) -0.022(4) -0.018(4)
C84 0.085(5) 0.067(4) 0.069(5) -0.006(3) -0.026(4) -0.015(4)
C85 0.079(5) 0.070(4) 0.062(4) -0.004(3) -0.025(4) -0.012(4)
C86 0.065(4) 0.074(4) 0.062(4) -0.006(3) -0.022(3) -0.013(3)
C87 0.126(8) 0.073(5) 0.079(6) 0.000(4) -0.059(6) -0.018(5)
F25 0.302(12) 0.110(5) 0.166(7) -0.001(5) -0.156(8) -0.066(6)
F26 0.145(7) 0.281(12) 0.287(13) -0.189(11) -0.146(9) 0.056(8)
F27 0.252(12) 0.349(15) 0.081(5) 0.011(7) -0.071(6) -0.181(12)
C88 0.106(7) 0.067(5) 0.093(6) -0.004(4) -0.045(6) -0.009(5)
F28 0.098(4) 0.104(4) 0.125(5) -0.012(3) -0.050(4) 0.003(3)
F29 0.095(5) 0.243(10) 0.172(8) 0.133(8) -0.007(5) 0.029(5)
F30 0.160(6) 0.085(4) 0.172(7) -0.032(4) -0.089(6) 0.022(4)
C91 0.065(4) 0.063(4) 0.057(4) -0.003(3) -0.027(3) -0.016(3)
C92 0.069(4) 0.069(4) 0.054(4) -0.003(3) -0.020(3) -0.020(3)
C93 0.079(5) 0.069(4) 0.057(4) -0.002(3) -0.027(4) -0.023(4)
C94 0.078(5) 0.070(4) 0.061(4) -0.002(3) -0.031(4) -0.017(4)
C95 0.070(4) 0.066(4) 0.070(4) -0.006(3) -0.035(4) -0.014(3)
C96 0.067(4) 0.073(4) 0.053(4) -0.003(3) -0.024(3) -0.020(3)
C97 0.099(6) 0.080(5) 0.054(4) -0.007(4) -0.025(4) -0.024(5)
F31 0.115(4) 0.095(3) 0.065(3) 0.003(2) -0.018(3) -0.028(3)
F32 0.221(8) 0.085(3) 0.066(3) -0.019(3) -0.021(4) -0.003(4)
F33 0.143(5) 0.225(8) 0.057(3) 0.001(4) -0.040(3) -0.090(5)
C98 0.075(5) 0.075(5) 0.077(5) -0.008(4) -0.031(4) -0.012(4)
F34 0.078(3) 0.114(4) 0.139(5) -0.065(4) -0.014(3) -0.017(3)
F35 0.083(4) 0.103(4) 0.160(6) -0.030(4) 0.006(4) -0.015(3)
F36 0.189(8) 0.123(5) 0.110(5) -0.026(4) -0.066(5) 0.072(5)
C101 0.072(4) 0.064(4) 0.057(4) -0.005(3) -0.026(3) -0.009(3)
C102 0.074(5) 0.078(4) 0.056(4) 0.003(3) -0.025(4) -0.021(4)
C103 0.080(5) 0.077(5) 0.070(5) 0.003(4) -0.033(4) -0.006(4)
C104 0.081(5) 0.074(4) 0.058(4) -0.003(3) -0.019(4) 0.002(4)
C105 0.086(5) 0.069(4) 0.049(4) -0.002(3) -0.024(4) -0.012(4)
C106 0.076(5) 0.060(4) 0.064(4) -0.002(3) -0.033(4) -0.014(3)
C107 0.069(5) 0.111(7) 0.073(5) 0.006(5) -0.019(4) -0.016(5)
F37 0.079(3) 0.133(4) 0.095(4) 0.021(3) -0.019(3) -0.034(3)
F38 0.085(3) 0.170(6) 0.086(4) 0.027(4) -0.038(3) -0.048(4)
F39 0.080(4) 0.162(6) 0.123(5) -0.016(4) -0.015(4) 0.022(4)
C108 0.116(7) 0.096(6) 0.053(5) -0.010(4) -0.033(5) -0.013(5)
F40 0.199(8) 0.134(5) 0.098(4) 0.005(4) -0.089(5) 0.015(5)
F41 0.144(6) 0.263(10) 0.053(3) -0.049(4) -0.024(4) -0.006(6)
F42 0.171(7) 0.196(7) 0.073(4) -0.015(4) -0.050(4) -0.082(6)
C111 0.059(4) 0.067(4) 0.058(4) 0.001(3) -0.025(3) -0.009(3)
C112 0.068(4) 0.066(4) 0.064(4) -0.005(3) -0.025(4) -0.009(3)
C113 0.076(5) 0.056(4) 0.073(5) -0.005(3) -0.031(4) -0.006(3)
C114 0.077(5) 0.061(4) 0.083(5) 0.004(4) -0.034(4) -0.016(4)
C115 0.060(4) 0.062(4) 0.067(4) 0.005(3) -0.017(3) -0.010(3)
C116 0.071(5) 0.061(4) 0.066(4) 0.002(3) -0.029(4) -0.015(3)
C117 0.088(6) 0.068(5) 0.099(7) -0.015(4) -0.031(5) -0.013(4)
F43 0.198(7) 0.099(4) 0.109(5) -0.029(3) -0.075(5) -0.012(4)
F44 0.127(5) 0.083(3) 0.152(6) -0.030(3) -0.011(4) -0.038(3)
F45 0.103(4) 0.097(4) 0.149(6) -0.054(4) -0.022(4) -0.008(3)
C118 0.069(5) 0.070(5) 0.113(7) 0.000(5) -0.028(5) -0.018(4)
F46 0.084(4) 0.114(4) 0.134(5) 0.001(4) 0.003(4) -0.012(3)
F47 0.090(4) 0.156(6) 0.319(13) -0.151(8) 0.033(6) -0.035(4)
F48 0.095(4) 0.191(7) 0.137(6) 0.018(5) -0.034(4) 0.041(5)

loop_
_atom_type_symbol
_atom_type_description
_atom_type_scat_dispersion_real
_atom_type_scat_dispersion_imag
_atom_type_scat_source
C C 0.0181 0.0091 'International Tables Vol C Tables 4.2.6.8 and 6.1.1.4'
H H 0.0000 0.0000 'International Tables Vol C Tables 4.2.6.8 and 6.1.1.4'
B B 0.0090 0.0039 'International Tables Vol C Tables 4.2.6.8 and 6.1.1.4'
F F 0.0727 0.0534 'International Tables Vol C Tables 4.2.6.8 and 6.1.1.4'
Mo Mo -0.0483 2.7339 'International Tables Vol C Tables 4.2.6.8 and 6.1.1.4'
O O 0.0492 0.0322 'International Tables Vol C Tables 4.2.6.8 and 6.1.1.4'
P P 0.2955 0.4335 'International Tables Vol C Tables 4.2.6.8 and 6.1.1.4'
S S 0.3331 0.5567 'International Tables Vol C Tables 4.2.6.8 and 6.1.1.4'

loop_
_geom_angle_atom_site_label_1
_geom_angle_atom_site_label_2
_geom_angle_atom_site_label_3
_geom_angle
C15 Mo2 C11 37.30(13)
C15 Mo2 C21 114.8(3)
C11 Mo2 C21 140.8(2)
C12B Mo2 C21 103.9(3)
C15 Mo2 C19 109.1(2)
C11 Mo2 C19 137.8(3)
C12B Mo2 C19 129.3(3)
C21 Mo2 C19 64.4(2)
C15 Mo2 C17 173.0(2)
C11 Mo2 C17 148.4(2)
C12B Mo2 C17 157.4(3)
C21 Mo2 C17 62.9(2)
C19 Mo2 C17 63.9(2)
C15 Mo2 C16 145.4(3)
C11 Mo2 C16 143.6(2)
C12B Mo2 C16 122.7(3)
C21 Mo2 C16 36.6(2)
C19 Mo2 C16 78.3(2)
C17 Mo2 C16 36.0(2)
C12B Mo2 C11B 36.06(17)
C21 Mo2 C11B 139.9(3)
C19 Mo2 C11B 133.7(3)
C17 Mo2 C11B 152.3(3)
C16 Mo2 C11B 147.1(3)
C15 Mo2 C14 36.29(11)
C11 Mo2 C14 60.22(13)
C21 Mo2 C14 82.6(2)
C19 Mo2 C14 110.8(2)
C17 Mo2 C14 144.2(2)
C16 Mo2 C14 109.1(2)
C15 Mo2 C20 101.2(2)
C11 Mo2 C20 138.5(3)
C12B Mo2 C20 107.1(3)
C21 Mo2 C20 34.8(3)
C19 Mo2 C20 35.6(2)
C17 Mo2 C20 73.1(2)
C16 Mo2 C20 64.6(2)
C11B Mo2 C20 134.4(3)
C14 Mo2 C20 84.0(2)
C15 Mo2 C18 138.5(3)
C11 Mo2 C18 143.9(2)
C12B Mo2 C18 164.2(3)
C21 Mo2 C18 74.7(2)
C19 Mo2 C18 35.6(2)
C17 Mo2 C18 35.3(3)
C16 Mo2 C18 65.4(2)
C11B Mo2 C18 143.3(3)
C14 Mo2 C18 145.6(2)
C20 Mo2 C18 62.6(2)
C15 Mo2 C12 59.84(13)
C11 Mo2 C12 35.52(10)
C21 Mo2 C12 114.8(2)
C19 Mo2 C12 168.2(2)
C17 Mo2 C12 127.1(2)
C16 Mo2 C12 108.2(2)
C14 Mo2 C12 58.09(11)
C20 Mo2 C12 137.7(2)
C18 Mo2 C12 156.0(2)
C3 S1 Mo2 117.0(5)
C3B S1 Mo2 111.0(7)
C1 Mo1 C2 110.8(6)
C1 Mo1 C8 97.4(6)
C2 Mo1 C8 145.0(5)
C1 Mo1 C9 94.9(5)
C2 Mo1 C9 150.6(5)
C8 Mo1 C9 35.75(15)
C1 Mo1 C7 129.2(6)
C2 Mo1 C7 110.1(5)
C8 Mo1 C7 35.37(17)
C9 Mo1 C7 58.8(2)
C1 Mo1 C10 124.1(5)
C2 Mo1 C10 115.4(5)
C8 Mo1 C10 58.73(18)
C9 Mo1 C10 35.21(14)
C7 Mo1 C10 58.0(2)
C1 Mo1 C6 152.6(6)
C2 Mo1 C6 96.6(5)
C8 Mo1 C6 58.3(2)
C9 Mo1 C6 58.24(18)
C7 Mo1 C6 34.66(16)
C10 Mo1 C6 34.58(15)
C1 Mo1 P1 76.0(4)
C2 Mo1 P1 75.9(4)
C8 Mo1 P1 132.9(3)
C9 Mo1 P1 97.5(3)
C7 Mo1 P1 143.3(3)
C10 Mo1 P1 86.2(3)
C6 Mo1 P1 110.1(4)
C1 Mo1 P2 75.2(5)
C2 Mo1 P2 75.7(5)
C8 Mo1 P2 92.6(4)
C9 Mo1 P2 126.6(4)
C7 Mo1 P2 87.1(4)
C10 Mo1 P2 145.1(4)
C6 Mo1 P2 115.1(4)
P1 Mo1 P2 128.5(3)
O1 C1 Mo1 173.9(16)
O2 C2 Mo1 177.8(11)
C10 C6 C7 108.0
C10 C6 Mo1 71.6(4)
C7 C6 Mo1 71.1(4)
C10 C6 H6 126.0
C7 C6 H6 126.0
Mo1 C6 H6 122.9
C6 C7 C8 108.0
C6 C7 Mo1 74.2(4)
C8 C7 Mo1 70.3(4)
C6 C7 H7 126.0
C8 C7 H7 126.0
Mo1 C7 H7 121.3
C9 C8 C7 108.0
C9 C8 Mo1 72.4(4)
C7 C8 Mo1 74.4(4)
C9 C8 H8 126.0
C7 C8 H8 126.0
Mo1 C8 H8 119.1
C8 C9 C10 108.0
C8 C9 Mo1 71.8(5)
C10 C9 Mo1 74.6(4)
C8 C9 H9 126.0
C10 C9 H9 126.0
Mo1 C9 H9 119.4
C6 C10 C9 108.0
C6 C10 Mo1 73.8(4)
C9 C10 Mo1 70.2(4)
C6 C10 H10 126.0
C9 C10 H10 126.0
Mo1 C10 H10 121.7
C5 P1 C11 105.0(5)
C5 P1 C3 100.4(6)
C11 P1 C3 96.4(6)
C5 P1 Mo1 117.4(4)
C11 P1 Mo1 115.5(3)
C3 P1 Mo1 118.9(5)
P1 C5 H5A 109.5
P1 C5 H5B 109.5
H5A C5 H5B 109.5
P1 C5 H5C 109.5
H5A C5 H5C 109.5
H5B C5 H5C 109.5
S1 C3 S2 129.6(9)
S1 C3 P1 115.2(8)
S2 C3 P1 115.1(9)
C3 S2 C4 100.5(8)
S2 C4 H4A 109.5
S2 C4 H4B 109.5
H4A C4 H4B 109.5
S2 C4 H4C 109.5
H4A C4 H4C 109.5
H4B C4 H4C 109.5
C12 C11 C15 108.0
C12 C11 P1 128.8(5)
C15 C11 P1 123.1(5)
C12 C11 Mo2 78.2(3)
C15 C11 Mo2 70.0(3)
P1 C11 Mo2 120.0(4)
C13 C12 C11 108.0
C13 C12 Mo2 75.3(3)
C11 C12 Mo2 66.3(3)
C13 C12 H12 126.0
C11 C12 H12 126.0
Mo2 C12 H12 124.0
C14 C13 C12 108.0
C14 C13 Mo2 68.5(2)
C12 C13 Mo2 70.7(3)
C14 C13 H13 126.0
C12 C13 H13 126.0
Mo2 C13 H13 126.4
C15 C14 C13 108.0
C15 C14 Mo2 66.6(3)
C13 C14 Mo2 77.2(3)
C15 C14 H14 126.0
C13 C14 H14 126.0
Mo2 C14 H14 121.8
C14 C15 C11 108.0
C14 C15 Mo2 77.1(3)
C11 C15 Mo2 72.7(3)
C14 C15 H15 126.0
C11 C15 H15 126.0
Mo2 C15 H15 116.3
C36 P2 C34 110.4(13)
C36 P2 C35 102.0(11)
C34 P2 C35 103.9(10)
C36 P2 Mo1 114.4(9)
C34 P2 Mo1 111.3(10)
C35 P2 Mo1 114.0(8)
P2 C34 H34A 109.5
P2 C34 H34B 109.5
H34A C34 H34B 109.5
P2 C34 H34C 109.5
H34A C34 H34C 109.5
H34B C34 H34C 109.5
P2 C35 H35A 109.5
P2 C35 H35B 109.5
H35A C35 H35B 109.5
P2 C35 H35C 109.5
H35A C35 H35C 109.5
H35B C35 H35C 109.5
P2 C36 H36A 109.5
P2 C36 H36B 109.5
H36A C36 H36B 109.5
P2 C36 H36C 109.5
H36A C36 H36C 109.5
H36B C36 H36C 109.5
C2B Mo1B C1B 106.8(10)
C2B Mo1B C7B 112.2(8)
C1B Mo1B C7B 125.3(8)
C2B Mo1B C6B 96.6(7)
C1B Mo1B C6B 156.0(8)
C7B Mo1B C6B 35.9(3)
C2B Mo1B C8B 147.9(8)
C1B Mo1B C8B 96.5(8)
C7B Mo1B C8B 36.0(2)
C6B Mo1B C8B 59.8(3)
C2B Mo1B C10B 114.8(7)
C1B Mo1B C10B 131.1(12)
C7B Mo1B C10B 59.7(3)
C6B Mo1B C10B 35.8(3)
C8B Mo1B C10B 59.7(3)
C2B Mo1B C9B 150.5(7)
C1B Mo1B C9B 99.4(10)
C7B Mo1B C9B 59.8(3)
C6B Mo1B C9B 59.6(3)
C8B Mo1B C9B 35.9(3)
C10B Mo1B C9B 35.7(2)
C2B Mo1B P1B 79.9(5)
C1B Mo1B P1B 79.6(8)
C7B Mo1B P1B 143.0(5)
C6B Mo1B P1B 110.7(6)
C8B Mo1B P1B 126.9(6)
C10B Mo1B P1B 83.3(4)
C9B Mo1B P1B 92.0(5)
C2B Mo1B P2B 74.8(7)
C1B Mo1B P2B 76.8(11)
C7B Mo1B P2B 78.1(7)
C6B Mo1B P2B 104.7(7)
C8B Mo1B P2B 89.8(7)
C10B Mo1B P2B 137.5(6)
C9B Mo1B P2B 125.4(7)
P1B Mo1B P2B 138.3(5)
O1B C1B Mo1B 173(3)
O2B C2B Mo1B 177.6(17)
C10B C6B C7B 108.0
C10B C6B Mo1B 72.4(6)
C7B C6B Mo1B 71.7(6)
C10B C6B H6B 126.0
C7B C6B H6B 126.0
Mo1B C6B H6B 121.6
C8B C7B C6B 108.0
C8B C7B Mo1B 72.1(7)
C6B C7B Mo1B 72.4(7)
C8B C7B H7B 126.0
C6B C7B H7B 126.0
Mo1B C7B H7B 121.2
C7B C8B C9B 108.0
C7B C8B Mo1B 71.9(7)
C9B C8B Mo1B 72.5(6)
C7B C8B H8B 126.0
C9B C8B H8B 126.0
Mo1B C8B H8B 121.3
C8B C9B C10B 108.0
C8B C9B Mo1B 71.7(6)
C10B C9B Mo1B 72.3(7)
C8B C9B H9B 126.0
C10B C9B H9B 126.0
Mo1B C9B H9B 121.7
C6B C10B C9B 108.0
C6B C10B Mo1B 71.8(7)
C9B C10B Mo1B 71.9(7)
C6B C10B H10B 126.0
C9B C10B H10B 126.0
Mo1B C10B H10B 121.9
C11B P1B C3B 95.9(8)
C11B P1B C5B 103.1(6)
C3B P1B C5B 102.7(10)
C11B P1B Mo1B 114.8(5)
C3B P1B Mo1B 118.9(6)
C5B P1B Mo1B 118.1(6)
P1B C5B H5B1 109.5
P1B C5B H5B2 109.5
H5B1 C5B H5B2 109.5
P1B C5B H5B3 109.5
H5B1 C5B H5B3 109.5
H5B2 C5B H5B3 109.5
C15B C11B C12B 108.0
C15B C11B P1B 124.7(6)
C12B C11B P1B 127.2(6)
C15B C11B Mo2 81.2(4)
C12B C11B Mo2 68.5(4)
P1B C11B Mo2 119.7(6)
C13B C12B C11B 108.0
C13B C12B Mo2 78.5(5)
C11B C12B Mo2 75.4(4)
C13B C12B H12B 126.0
C11B C12B H12B 126.0
Mo2 C12B H12B 112.5
C12B C13B C14B 108.0
C12B C13B Mo2 66.1(4)
C14B C13B Mo2 80.4(4)
C12B C13B H13B 126.0
C14B C13B H13B 126.0
Mo2 C13B H13B 119.1
C15B C14B C13B 108.0
C15B C14B Mo2 72.3(4)
C13B C14B Mo2 66.8(3)
C15B C14B H14B 126.0
C13B C14B H14B 126.0
Mo2 C14B H14B 126.4
C11B C15B C14B 108.0
C11B C15B Mo2 65.3(4)
C14B C15B Mo2 75.5(4)
C11B C15B H15B 126.0
C14B C15B H15B 126.0
Mo2 C15B H15B 124.7
C36B P2B C34B 102.1(18)
C36B P2B C35B 104(2)
C34B P2B C35B 95.8(18)
C36B P2B Mo1B 118.5(17)
C34B P2B Mo1B 118.9(14)
C35B P2B Mo1B 113.9(15)
P2B C34B H34D 109.5
P2B C34B H34E 109.5
H34D C34B H34E 109.5
P2B C34B H34F 109.5
H34D C34B H34F 109.5
H34E C34B H34F 109.5
P2B C35B H35D 109.5
P2B C35B H35E 109.5
H35D C35B H35E 109.5
P2B C35B H35F 109.5
H35D C35B H35F 109.5
H35E C35B H35F 109.5
P2B C36B H36D 109.5
P2B C36B H36E 109.5
H36D C36B H36E 109.5
P2B C36B H36F 109.5
H36D C36B H36F 109.5
H36E C36B H36F 109.5
C3B S2B C4B 104.2(10)
S1 C3B S2B 123.4(12)
S1 C3B P1B 121.8(11)
S2B C3B P1B 114.1(11)
S2B C4B H4B1 109.5
S2B C4B H4B2 109.5
H4B1 C4B H4B2 109.5
S2B C4B H4B3 109.5
H4B1 C4B H4B3 109.5
H4B2 C4B H4B3 109.5
C17 C16 C21 113.0(6)
C17 C16 C22 122.7(6)
C21 C16 C22 123.2(6)
C17 C16 Mo2 71.7(4)
C21 C16 Mo2 70.6(4)
C22 C16 Mo2 135.6(5)
C18 C17 C16 125.9(6)
C18 C17 Mo2 75.3(4)
C16 C17 Mo2 72.3(4)
C18 C17 H17 117.0
C16 C17 H17 117.0
Mo2 C17 H17 127.8
C17 C18 C19 116.8(6)
C17 C18 C26 124.3(6)
C19 C18 C26 118.5(7)
C17 C18 Mo2 69.5(3)
C19 C18 Mo2 68.7(3)
C26 C18 Mo2 138.8(4)
C20 C19 C18 119.1(7)
C20 C19 Mo2 74.8(4)
C18 C19 Mo2 75.6(4)
C20 C19 H19 120.4
C18 C19 H19 120.4
Mo2 C19 H19 120.2
C21 C20 C19 120.1(6)
C21 C20 C30 121.7(6)
C19 C20 C30 117.9(7)
C21 C20 Mo2 69.7(3)
C19 C20 Mo2 69.6(3)
C30 C20 Mo2 139.8(5)
C20 C21 C16 123.8(6)
C20 C21 Mo2 75.5(4)
C16 C21 Mo2 72.9(4)
C20 C21 H21 118.1
C16 C21 H21 118.1
Mo2 C21 H21 125.3
C16 C22 C24 106.5(6)
C16 C22 C25 111.4(8)
C24 C22 C25 110.5(8)
C16 C22 C23 111.6(7)
C24 C22 C23 109.3(9)
C25 C22 C23 107.6(7)
C22 C23 H23A 109.5
C22 C23 H23B 109.5
H23A C23 H23B 109.5
C22 C23 H23C 109.5
H23A C23 H23C 109.5
H23B C23 H23C 109.5
C22 C24 H24A 109.5
C22 C24 H24B 109.5
H24A C24 H24B 109.5
C22 C24 H24C 109.5
H24A C24 H24C 109.5
H24B C24 H24C 109.5
C22 C25 H25A 109.5
C22 C25 H25B 109.5
H25A C25 H25B 109.5
C22 C25 H25C 109.5
H25A C25 H25C 109.5
H25B C25 H25C 109.5
C27 C26 C18 113.1(7)
C27 C26 C29 108.7(7)
C18 C26 C29 112.0(6)
C27 C26 C28 106.9(6)
C18 C26 C28 105.9(6)
C29 C26 C28 109.9(8)
C26 C27 H27A 109.5
C26 C27 H27B 109.5
H27A C27 H27B 109.5
C26 C27 H27C 109.5
H27A C27 H27C 109.5
H27B C27 H27C 109.5
C26 C28 H28A 109.5
C26 C28 H28B 109.5
H28A C28 H28B 109.5
C26 C28 H28C 109.5
H28A C28 H28C 109.5
H28B C28 H28C 109.5
C26 C29 H29A 109.5
C26 C29 H29B 109.5
H29A C29 H29B 109.5
C26 C29 H29C 109.5
H29A C29 H29C 109.5
H29B C29 H29C 109.5
C31 C30 C32 109.1(7)
C31 C30 C33 108.5(7)
C32 C30 C33 108.6(8)
C31 C30 C20 112.9(7)
C32 C30 C20 113.4(7)
C33 C30 C20 103.9(6)
C30 C31 H31A 109.5
C30 C31 H31B 109.5
H31A C31 H31B 109.5
C30 C31 H31C 109.5
H31A C31 H31C 109.5
H31B C31 H31C 109.5
C30 C32 H32A 109.5
C30 C32 H32B 109.5
H32A C32 H32B 109.5
C30 C32 H32C 109.5
H32A C32 H32C 109.5
H32B C32 H32C 109.5
C30 C33 H33A 109.5
C30 C33 H33B 109.5
H33A C33 H33B 109.5
C30 C33 H33C 109.5
H33A C33 H33C 109.5
H33B C33 H33C 109.5
C61 B1 C71 112.1(5)
C61 B1 C51 113.8(5)
C71 B1 C51 102.6(5)
C61 B1 C41 102.8(5)
C71 B1 C41 114.4(5)
C51 B1 C41 111.6(5)
C42 C41 C46 116.1(5)
C42 C41 B1 122.9(5)
C46 C41 B1 120.6(5)
C41 C42 C43 123.0(6)
C41 C42 H42 118.5
C43 C42 H42 118.5
C44 C43 C42 118.7(7)
C44 C43 C47 119.7(6)
C42 C43 C47 121.4(6)
C45 C44 C43 119.2(6)
C45 C44 H44 120.4
C43 C44 H44 120.4
C44 C45 C46 121.8(6)
C44 C45 C48 118.6(7)
C46 C45 C48 119.5(7)
C41 C46 C45 121.2(6)
C41 C46 H46 119.4
C45 C46 H46 119.4
F3 C47 F1 105.6(10)
F3 C47 F2 103.7(8)
F1 C47 F2 104.0(9)
F3 C47 C43 113.1(8)
F1 C47 C43 114.3(6)
F2 C47 C43 115.0(8)
F5 C48 F4 109.4(9)
F5 C48 F6 104.6(7)
F4 C48 F6 105.2(7)
F5 C48 C45 112.8(7)
F4 C48 C45 113.8(6)
F6 C48 C45 110.4(8)
C52 C51 C56 115.7(5)
C52 C51 B1 120.8(5)
C56 C51 B1 123.2(5)
C51 C52 C53 123.1(6)
C51 C52 H52 118.5
C53 C52 H52 118.5
C54 C53 C52 119.7(6)
C54 C53 C57 120.9(5)
C52 C53 C57 119.4(6)
C55 C54 C53 118.5(5)
C55 C54 H54 120.7
C53 C54 H54 120.7
C54 C55 C56 121.3(6)
C54 C55 C58 119.0(5)
C56 C55 C58 119.7(6)
C51 C56 C55 121.7(6)
C51 C56 H56 119.2
C55 C56 H56 119.2
F8 C57 F9 107.9(6)
F8 C57 F7 103.6(6)
F9 C57 F7 104.2(7)
F8 C57 C53 112.7(7)
F9 C57 C53 114.4(6)
F7 C57 C53 113.1(6)
F11 C58 F10 107.4(7)
F11 C58 F12 104.2(6)
F10 C58 F12 105.1(5)
F11 C58 C55 112.0(5)
F10 C58 C55 113.7(5)
F12 C58 C55 113.6(6)
C62 C61 C66 116.0(6)
C62 C61 B1 121.9(5)
C66 C61 B1 121.7(6)
C63 C62 C61 122.4(5)
C63 C62 H62 118.8
C61 C62 H62 118.8
C62 C63 C64 121.0(6)
C62 C63 C67 121.7(6)
C64 C63 C67 117.3(6)
C65 C64 C63 117.8(6)
C65 C64 H64 121.1
C63 C64 H64 121.1
C64 C65 C66 120.9(5)
C64 C65 C68 119.1(6)
C66 C65 C68 120.1(6)
C61 C66 C65 121.9(6)
C61 C66 H66 119.1
C65 C66 H66 119.1
F15 C67 F14 106.5(6)
F15 C67 F13 107.3(6)
F14 C67 F13 104.7(6)
F15 C67 C63 113.4(6)
F14 C67 C63 112.5(6)
F13 C67 C63 111.8(5)
F16 C68 F17 107.8(7)
F16 C68 F18 106.6(7)
F17 C68 F18 102.9(7)
F16 C68 C65 113.4(6)
F17 C68 C65 113.3(6)
F18 C68 C65 112.2(7)
C76 C71 C72 115.9(6)
C76 C71 B1 124.4(6)
C72 C71 B1 119.5(5)
C71 C72 C73 122.2(6)
C71 C72 H72 118.9
C73 C72 H72 118.9
C74 C73 C72 120.4(6)
C74 C73 C77 117.7(6)
C72 C73 C77 121.9(7)
C73 C74 C75 118.3(7)
C73 C74 H74 120.9
C75 C74 H74 120.9
C74 C75 C76 121.2(8)
C74 C75 C78 118.3(9)
C76 C75 C78 120.5(8)
C71 C76 C75 122.0(7)
C71 C76 H76 119.0
C75 C76 H76 119.0
F20 C77 F19 106.1(6)
F20 C77 F21 104.2(6)
F19 C77 F21 105.7(6)
F20 C77 C73 113.7(6)
F19 C77 C73 113.6(5)
F21 C77 C73 112.8(6)
F23 C78 F22 111.3(19)
F23 C78 F24 96.7(12)
F22 C78 F24 108(2)
F23 C78 C75 111(2)
F22 C78 C75 115.1(10)
F24 C78 C75 113.4(17)
C101 B2 C81 104.4(6)
C101 B2 C91 111.6(6)
C81 B2 C91 113.3(5)
C101 B2 C111 112.6(6)
C81 B2 C111 112.5(6)
C91 B2 C111 102.7(6)
C82 C81 C86 115.0(6)
C82 C81 B2 124.9(6)
C86 C81 B2 119.7(6)
C83 C82 C81 122.4(7)
C83 C82 H82 118.8
C81 C82 H82 118.8
C84 C83 C82 121.5(7)
C84 C83 C87 118.7(7)
C82 C83 C87 119.8(7)
C83 C84 C85 117.4(7)
C83 C84 H84 121.3
C85 C84 H84 121.3
C86 C85 C84 120.5(7)
C86 C85 C88 120.1(7)
C84 C85 C88 119.4(7)
C85 C86 C81 123.1(7)
C85 C86 H86 118.5
C81 C86 H86 118.5
F26 C87 F25 106.7(11)
F26 C87 F27 103.0(10)
F25 C87 F27 103.5(11)
F26 C87 C83 115.0(9)
F25 C87 C83 115.8(7)
F27 C87 C83 111.5(9)
F29 C88 F30 110.4(9)
F29 C88 F28 102.9(8)
F30 C88 F28 101.4(9)
F29 C88 C85 113.0(9)
F30 C88 C85 115.2(8)
F28 C88 C85 112.7(7)
C92 C91 C96 115.6(6)
C92 C91 B2 121.3(7)
C96 C91 B2 122.6(6)
C93 C92 C91 122.6(7)
C93 C92 H92 118.7
C91 C92 H92 118.7
C94 C93 C92 120.4(7)
C94 C93 C97 118.2(7)
C92 C93 C97 121.3(8)
C93 C94 C95 118.8(7)
C93 C94 H94 120.6
C95 C94 H94 120.6
C94 C95 C96 120.1(7)
C94 C95 C98 120.3(7)
C96 C95 C98 119.6(7)
C95 C96 C91 122.5(7)
C95 C96 H96 118.8
C91 C96 H96 118.8
F31 C97 F32 108.5(8)
F31 C97 F33 105.2(7)
F32 C97 F33 108.6(7)
F31 C97 C93 111.9(6)
F32 C97 C93 112.9(7)
F33 C97 C93 109.4(8)
F35 C98 F34 104.1(7)
F35 C98 F36 105.3(8)
F34 C98 F36 107.8(8)
F35 C98 C95 112.4(7)
F34 C98 C95 113.0(7)
F36 C98 C95 113.5(7)
C102 C101 C106 116.1(7)
C102 C101 B2 120.0(6)
C106 C101 B2 123.8(7)
C103 C102 C101 122.1(7)
C103 C102 H102 118.9
C101 C102 H102 118.9
C102 C103 C104 120.6(8)
C102 C103 C107 121.1(7)
C104 C103 C107 118.3(8)
C105 C104 C103 118.3(8)
C105 C104 H104 120.8
C103 C104 H104 120.8
C104 C105 C106 121.5(6)
C104 C105 C108 119.6(8)
C106 C105 C108 118.9(8)
C105 C106 C101 121.4(7)
C105 C106 H106 119.3
C101 C106 H106 119.3
F38 C107 F37 106.9(8)
F38 C107 F39 106.8(8)
F37 C107 F39 104.1(8)
F38 C107 C103 114.1(8)
F37 C107 C103 112.1(7)
F39 C107 C103 112.1(8)
F42 C108 F41 106.9(8)
F42 C108 F40 103.0(9)
F41 C108 F40 106.3(9)
F42 C108 C105 113.5(8)
F41 C108 C105 113.9(9)
F40 C108 C105 112.4(7)
C112 C111 C116 115.1(7)
C112 C111 B2 120.4(7)
C116 C111 B2 124.2(6)
C111 C112 C113 123.3(8)
C111 C112 H112 118.4
C113 C112 H112 118.4
C114 C113 C112 120.3(7)
C114 C113 C117 118.9(7)
C112 C113 C117 120.8(8)
C115 C114 C113 118.0(7)
C115 C114 H114 121.0
C113 C114 H114 121.0
C114 C115 C116 120.5(8)
C114 C115 C118 118.8(7)
C116 C115 C118 120.6(7)
C111 C116 C115 122.8(7)
C111 C116 H116 118.6
C115 C116 H116 118.6
F45 C117 F43 106.8(9)
F45 C117 F44 103.7(7)
F43 C117 F44 105.4(8)
F45 C117 C113 114.1(7)
F43 C117 C113 113.4(7)
F44 C117 C113 112.7(9)
F47 C118 F46 107.8(10)
F47 C118 F48 110.2(9)
F46 C118 F48 100.7(8)
F47 C118 C115 115.2(7)
F46 C118 C115 111.0(7)
F48 C118 C115 111.0(9)

loop_
_geom_bond_atom_site_label_1
_geom_bond_atom_site_label_2
_geom_bond_distance
Mo2 C15 2.202(8)
Mo2 C11 2.237(8)
Mo2 C12B 2.244(11)
Mo2 C21 2.277(6)
Mo2 C19 2.283(7)
Mo2 C17 2.299(6)
Mo2 C16 2.307(7)
Mo2 C11B 2.335(12)
Mo2 C14 2.339(7)
Mo2 C20 2.351(6)
Mo2 C18 2.374(6)
Mo2 C12 2.393(7)
Mo2 S1 2.4297(18)
S1 C3 1.590(16)
S1 C3B 1.67(2)
Mo1 C1 1.976(16)
Mo1 C2 1.997(15)
Mo1 C8 2.309(12)
Mo1 C9 2.317(10)
Mo1 C7 2.363(12)
Mo1 C10 2.375(11)
Mo1 C6 2.402(12)
Mo1 P1 2.446(3)
Mo1 P2 2.469(13)
C1 O1 1.131(17)
C2 O2 1.153(18)
C6 C10 1.4200
C6 C7 1.4200
C6 H6 0.9300
C7 C8 1.4200
C7 H7 0.9300
C8 C9 1.4200
C8 H8 0.9300
C9 C10 1.4200
C9 H9 0.9300
C10 H10 0.9300
P1 C5 1.809(12)
P1 C11 1.817(6)
P1 C3 1.846(14)
C5 H5A 0.9600
C5 H5B 0.9600
C5 H5C 0.9600
C3 S2 1.681(15)
S2 C4 1.83(2)
C4 H4A 0.9600
C4 H4B 0.9600
C4 H4C 0.9600
C11 C12 1.4200
C11 C15 1.4200
C12 C13 1.4200
C12 H12 0.9300
C13 C14 1.4200
C13 H13 0.9300
C14 C15 1.4200
C14 H14 0.9300
C15 H15 0.9300
P2 C36 1.77(3)
P2 C34 1.83(2)
P2 C35 1.846(18)
C34 H34A 0.9600
C34 H34B 0.9600
C34 H34C 0.9600
C35 H35A 0.9600
C35 H35B 0.9600
C35 H35C 0.9600
C36 H36A 0.9600
C36 H36B 0.9600
C36 H36C 0.9600
Mo1B C2B 1.941(15)
Mo1B C1B 2.00(2)
Mo1B C7B 2.299(18)
Mo1B C6B 2.309(19)
Mo1B C8B 2.301(18)
Mo1B C10B 2.317(16)
Mo1B C9B 2.312(17)
Mo1B P1B 2.434(5)
Mo1B P2B 2.48(2)
C1B O1B 1.11(3)
C2B O2B 1.19(2)
C6B C10B 1.4200
C6B C7B 1.4200
C6B H6B 0.9300
C7B C8B 1.4200
C7B H7B 0.9300
C8B C9B 1.4200
C8B H8B 0.9300
C9B C10B 1.4200
C9B H9B 0.9300
C10B H10B 0.9300
P1B C11B 1.800(8)
P1B C3B 1.820(19)
P1B C5B 1.82(2)
C5B H5B1 0.9600
C5B H5B2 0.9600
C5B H5B3 0.9600
C11B C15B 1.4200
C11B C12B 1.4200
C12B C13B 1.4200
C12B H12B 0.9300
C13B C14B 1.4200
C13B H13B 0.9300
C14B C15B 1.4200
C14B H14B 0.9300
C15B H15B 0.9300
P2B C36B 1.84(4)
P2B C34B 1.81(3)
P2B C35B 1.88(4)
C34B H34D 0.9600
C34B H34E 0.9600
C34B H34F 0.9600
C35B H35D 0.9600
C35B H35E 0.9600
C35B H35F 0.9600
C36B H36D 0.9600
C36B H36E 0.9600
C36B H36F 0.9600
S2B C3B 1.76(2)
S2B C4B 1.93(3)
C4B H4B1 0.9600
C4B H4B2 0.9600
C4B H4B3 0.9600
C16 C17 1.423(10)
C16 C21 1.439(9)
C16 C22 1.511(12)
C17 C18 1.417(11)
C17 H17 0.9300
C18 C19 1.428(9)
C18 C26 1.531(9)
C19 C20 1.420(10)
C19 H19 0.9300
C20 C21 1.384(10)
C20 C30 1.554(9)
C21 H21 0.9300
C22 C24 1.536(13)
C22 C25 1.527(11)
C22 C23 1.535(11)
C23 H23A 0.9600
C23 H23B 0.9600
C23 H23C 0.9600
C24 H24A 0.9600
C24 H24B 0.9600
C24 H24C 0.9600
C25 H25A 0.9600
C25 H25B 0.9600
C25 H25C 0.9600
C26 C27 1.520(11)
C26 C29 1.533(13)
C26 C28 1.539(10)
C27 H27A 0.9600
C27 H27B 0.9600
C27 H27C 0.9600
C28 H28A 0.9600
C28 H28B 0.9600
C28 H28C 0.9600
C29 H29A 0.9600
C29 H29B 0.9600
C29 H29C 0.9600
C30 C31 1.524(11)
C30 C32 1.537(13)
C30 C33 1.524(12)
C31 H31A 0.9600
C31 H31B 0.9600
C31 H31C 0.9600
C32 H32A 0.9600
C32 H32B 0.9600
C32 H32C 0.9600
C33 H33A 0.9600
C33 H33B 0.9600
C33 H33C 0.9600
B1 C61 1.632(11)
B1 C71 1.642(10)
B1 C51 1.646(8)
B1 C41 1.653(9)
C41 C42 1.386(9)
C41 C46 1.398(8)
C42 C43 1.405(9)
C42 H42 0.9300
C43 C44 1.391(10)
C43 C47 1.476(11)
C44 C45 1.355(11)
C44 H44 0.9300
C45 C46 1.393(10)
C45 C48 1.503(10)
C46 H46 0.9300
C47 F3 1.275(12)
C47 F1 1.295(10)
C47 F2 1.279(11)
C48 F5 1.300(11)
C48 F4 1.319(10)
C48 F6 1.375(12)
C51 C52 1.384(9)
C51 C56 1.402(9)
C52 C53 1.397(8)
C52 H52 0.9300
C53 C54 1.390(9)
C53 C57 1.466(10)
C54 C55 1.368(9)
C54 H54 0.9300
C55 C56 1.395(8)
C55 C58 1.487(9)
C56 H56 0.9300
C57 F8 1.328(9)
C57 F9 1.324(8)
C57 F7 1.355(10)
C58 F11 1.336(9)
C58 F10 1.323(8)
C58 F12 1.329(8)
C61 C62 1.396(9)
C61 C66 1.398(8)
C62 C63 1.376(10)
C62 H62 0.9300
C63 C64 1.390(9)
C63 C67 1.496(10)
C64 C65 1.386(10)
C64 H64 0.9300
C65 C66 1.390(9)
C65 C68 1.495(8)
C66 H66 0.9300
C67 F15 1.319(8)
C67 F14 1.336(9)
C67 F13 1.342(8)
C68 F16 1.297(9)
C68 F17 1.311(10)
C68 F18 1.329(10)
C71 C76 1.379(10)
C71 C72 1.401(9)
C72 C73 1.394(9)
C72 H72 0.9300
C73 C74 1.369(11)
C73 C77 1.487(9)
C74 C75 1.377(11)
C74 H74 0.9300
C75 C76 1.389(12)
C75 C78 1.498(16)
C76 H76 0.9300
C77 F20 1.352(9)
C77 F19 1.324(8)
C77 F21 1.336(8)
C78 F23 1.31(3)
C78 F22 1.275(15)
C78 F24 1.29(3)
B2 C101 1.633(12)
B2 C81 1.641(11)
B2 C91 1.637(10)
B2 C111 1.633(11)
C81 C82 1.397(9)
C81 C86 1.402(10)
C82 C83 1.386(11)
C82 H82 0.9300
C83 C84 1.368(11)
C83 C87 1.492(11)
C84 C85 1.410(10)
C84 H84 0.9300
C85 C86 1.369(11)
C85 C88 1.492(11)
C86 H86 0.9300
C87 F26 1.238(13)
C87 F25 1.263(11)
C87 F27 1.290(13)
C88 F29 1.287(13)
C88 F30 1.316(12)
C88 F28 1.338(11)
C91 C92 1.407(10)
C91 C96 1.393(11)
C92 C93 1.381(10)
C92 H92 0.9300
C93 C94 1.385(12)
C93 C97 1.511(11)
C94 C95 1.387(11)
C94 H94 0.9300
C95 C96 1.397(10)
C95 C98 1.488(12)
C96 H96 0.9300
C97 F31 1.304(10)
C97 F32 1.319(11)
C97 F33 1.346(10)
C98 F35 1.336(11)
C98 F34 1.306(9)
C98 F36 1.319(10)
C101 C102 1.399(11)
C101 C106 1.394(9)
C102 C103 1.394(12)
C102 H102 0.9300
C103 C104 1.385(11)
C103 C107 1.493(13)
C104 C105 1.364(12)
C104 H104 0.9300
C105 C106 1.403(11)
C105 C108 1.495(10)
C106 H106 0.9300
C107 F38 1.313(10)
C107 F37 1.350(11)
C107 F39 1.346(12)
C108 F42 1.300(12)
C108 F41 1.292(12)
C108 F40 1.323(12)
C111 C112 1.383(10)
C111 C116 1.382(11)
C112 C113 1.378(11)
C112 H112 0.9300
C113 C114 1.390(12)
C113 C117 1.489(11)
C114 C115 1.366(11)
C114 H114 0.9300
C115 C116 1.394(10)
C115 C118 1.505(13)
C116 H116 0.9300
C117 F45 1.329(11)
C117 F43 1.311(11)
C117 F44 1.345(11)
C118 F47 1.253(12)
C118 F46 1.329(11)
C118 F48 1.326(11)
